data_2015205
loop_
_publ_author_name
'Li, Chenguang'
'Dyer, Daniel J.'
'Rath, Nigam P.'
'Robinson, Paul D.'

_publ_section_title
;
 <i>N</i>,<i>N</i>',<i>N</i>''-Tris(<i>p</i>-methoxyphenyl)phosphoric
 triamide
;
_journal_coeditor_code SK1875
_journal_issue 11
_journal_name_full 'Acta Crystallographica Section C'
_journal_page_first o654
_journal_page_last o656
_journal_paper_doi 10.1107/S0108270105031720
_journal_volume 61
_journal_year 2005
_chemical_formula_iupac 'C21 H24 N3 O4 P'
_chemical_formula_moiety 'C21 H24 N3 O4 P'
_chemical_formula_sum 'C21 H24 N3 O4 P'
_chemical_formula_weight 413.40
_chemical_melting_point 454.8
_chemical_name_systematic
;
N,N',N''-Tris(p-methoxyphenyl)phosphoric triamide
;
_space_group_IT_number 33
_symmetry_cell_setting orthorhombic
_symmetry_space_group_name_Hall 'P 2c -2n'
_symmetry_space_group_name_H-M 'P n a 21'
_atom_sites_solution_hydrogens geom
_atom_sites_solution_primary direct
_atom_sites_solution_secondary difmap
_cell_angle_alpha 90.00
_cell_angle_beta 90.00
_cell_angle_gamma 90.00
_cell_formula_units_Z 4
_cell_length_a 11.930(2)
_cell_length_b 21.790(4)
_cell_length_c 7.7700(16)
_cell_measurement_reflns_used 7209
_cell_measurement_temperature 100(2)
_cell_measurement_theta_max 34.00
_cell_measurement_theta_min 2.54
_cell_volume 2019.8(7)
_computing_cell_refinement 'SAINT (Bruker, 2005)'
_computing_data_collection 'APEX II (Bruker, 2005)'
_computing_data_reduction 'SAINT and SHELXTL (Bruker, 2005)'
_computing_molecular_graphics 'PLATON (Spek, 2003)'
_computing_publication_material 'SHELXTL and PLATON'
_computing_structure_refinement SHELXTL
_computing_structure_solution SHELXTL
_diffrn_ambient_temperature 100(2)
_diffrn_measured_fraction_theta_full 0.995
_diffrn_measured_fraction_theta_max 0.961
_diffrn_measurement_device_type 'Bruker Kappa APEX-II CCD area-detector'
_diffrn_measurement_method '\w and \f'
_diffrn_radiation_monochromator graphite
_diffrn_radiation_source 'sealed tube'
_diffrn_radiation_type 'Mo K\a'
_diffrn_radiation_wavelength 0.71073
_diffrn_reflns_av_R_equivalents 0.035
_diffrn_reflns_av_sigmaI/netI 0.042
_diffrn_reflns_limit_h_max 17
_diffrn_reflns_limit_h_min -18
_diffrn_reflns_limit_k_max 34
_diffrn_reflns_limit_k_min -30
_diffrn_reflns_limit_l_max 11
_diffrn_reflns_limit_l_min -10
_diffrn_reflns_number 13717
_diffrn_reflns_theta_full 25.24
_diffrn_reflns_theta_max 34.12
_diffrn_reflns_theta_min 1.95
_diffrn_standards_decay_% 0
_diffrn_standards_interval_count 0
_diffrn_standards_number 0
_exptl_absorpt_coefficient_mu 0.169
_exptl_absorpt_correction_T_max 0.973
_exptl_absorpt_correction_T_min 0.755
_exptl_absorpt_correction_type multi-scan
_exptl_absorpt_process_details '(SADABS; Bruker, 2005)'
_exptl_crystal_colour colourless
_exptl_crystal_density_diffrn 1.359
_exptl_crystal_description tabular
_exptl_crystal_F_000 872
_exptl_crystal_size_max 0.26
_exptl_crystal_size_mid 0.24
_exptl_crystal_size_min 0.16
_refine_diff_density_max 0.39
_refine_diff_density_min -0.28
_refine_ls_abs_structure_details 'Flack (1983), with 2277 Friedel pairs'
_refine_ls_abs_structure_Flack 0.03(7)
_refine_ls_extinction_method none
_refine_ls_goodness_of_fit_ref 1.021
_refine_ls_hydrogen_treatment mixed
_refine_ls_matrix_type full
_refine_ls_number_parameters 277
_refine_ls_number_reflns 6527
_refine_ls_number_restraints 1
_refine_ls_restrained_S_all 1.021
_refine_ls_R_factor_all 0.050
_refine_ls_R_factor_gt 0.040
_refine_ls_shift/su_max 0.001
_refine_ls_shift/su_mean 0.000
_refine_ls_structure_factor_coef Fsqd
_refine_ls_weighting_details 'w = 1/[\s^2^(Fo^2^)+(0.058P)^2^] where P=(Fo^2^+2Fc^2^)/3'
_refine_ls_weighting_scheme calc
_refine_ls_wR_factor_gt 0.094
_refine_ls_wR_factor_ref 0.100
_reflns_number_gt 5686
_reflns_number_total 6527
_reflns_threshold_expression I>2\s(I)
_cod_data_source_file sk1875.cif
_cod_data_source_block I
_cod_original_cell_volume 2019.9(7)
_cod_database_code 2015205
_cod_database_fobs_code 2015205

loop_
_symmetry_equiv_pos_as_xyz
'x, y, z'
'-x, -y, z+1/2'
'-x+1/2, y+1/2, z+1/2'
'x+1/2, -y+1/2, z'

loop_
_atom_site_label
_atom_site_fract_x
_atom_site_fract_y
_atom_site_fract_z
_atom_site_U_iso_or_equiv
_atom_site_adp_type
_atom_site_calc_flag
_atom_site_refinement_flags
_atom_site_occupancy
_atom_site_disorder_assembly
_atom_site_disorder_group
_atom_site_type_symbol
P1 0.12543(3) 0.514029(15) 0.00493(5) 0.01419(7) Uani d . 1 . . P
O1 0.11435(9) 0.51263(5) -0.18586(16) 0.0199(2) Uani d . 1 . . O
O11 0.13401(9) 0.82316(5) 0.09961(17) 0.0218(2) Uani d . 1 . . O
O21 0.42870(9) 0.56760(5) 0.70904(16) 0.0211(2) Uani d . 1 . . O
O31 0.18503(9) 0.20612(5) 0.09595(18) 0.0232(2) Uani d . 1 . . O
N1 0.05799(10) 0.56947(6) 0.10632(19) 0.0166(2) Uani d . 1 . . N
N2 0.26083(10) 0.51937(5) 0.04899(16) 0.0152(2) Uani d . 1 . . N
N3 0.07141(10) 0.45476(5) 0.10466(19) 0.0166(2) Uani d . 1 . . N
C11 0.08164(11) 0.63337(6) 0.0984(2) 0.0153(2) Uani d . 1 . . C
C12 0.01519(11) 0.67334(7) 0.1961(2) 0.0171(3) Uani d . 1 . . C
H12 -0.0430 0.6572 0.2662 0.021 Uiso calc R 1 . . H
C13 0.03343(12) 0.73622(7) 0.1916(2) 0.0190(3) Uani d . 1 . . C
H13 -0.0132 0.7629 0.2567 0.023 Uiso calc R 1 . . H
C14 0.12030(11) 0.76033(7) 0.0915(2) 0.0170(3) Uani d . 1 . . C
C15 0.18676(11) 0.72126(6) -0.0053(2) 0.0182(3) Uani d . 1 . . C
H15 0.2459 0.7375 -0.0735 0.022 Uiso calc R 1 . . H
C16 0.16701(11) 0.65786(6) -0.0031(2) 0.0171(2) Uani d . 1 . . C
H16 0.2121 0.6314 -0.0712 0.020 Uiso calc R 1 . . H
C17 0.23094(12) 0.84731(7) 0.0144(3) 0.0250(3) Uani d . 1 . . C
H17A 0.2981 0.8263 0.0567 0.038 Uiso calc R 1 . . H
H17B 0.2371 0.8914 0.0380 0.038 Uiso calc R 1 . . H
H17C 0.2239 0.8408 -0.1100 0.038 Uiso calc R 1 . . H
C21 0.30652(11) 0.53129(6) 0.21555(19) 0.0142(2) Uani d . 1 . . C
C22 0.40443(12) 0.56568(7) 0.2328(2) 0.0187(3) Uani d . 1 . . C
H22 0.4407 0.5810 0.1328 0.022 Uiso calc R 1 . . H
C23 0.45001(11) 0.57789(7) 0.3954(2) 0.0194(3) Uani d . 1 . . C
H23 0.5172 0.6010 0.4054 0.023 Uiso calc R 1 . . H
C24 0.39666(11) 0.55605(7) 0.5422(2) 0.0164(3) Uani d . 1 . . C
C25 0.29977(11) 0.52077(6) 0.5250(2) 0.0173(3) Uani d . 1 . . C
H25 0.2638 0.5050 0.6247 0.021 Uiso calc R 1 . . H
C26 0.25561(11) 0.50858(7) 0.3643(2) 0.0168(3) Uani d . 1 . . C
H26 0.1896 0.4844 0.3549 0.020 Uiso calc R 1 . . H
C27 0.52381(13) 0.60662(8) 0.7312(2) 0.0240(3) Uani d . 1 . . C
H27A 0.5901 0.5871 0.6806 0.036 Uiso calc R 1 . . H
H27B 0.5366 0.6136 0.8543 0.036 Uiso calc R 1 . . H
H27C 0.5101 0.6460 0.6740 0.036 Uiso calc R 1 . . H
C31 0.10658(11) 0.39279(6) 0.0951(2) 0.0151(2) Uani d . 1 . . C
C32 0.19732(10) 0.37240(6) -0.0031(2) 0.0157(2) Uani d . 1 . . C
H32 0.2397 0.4010 -0.0685 0.019 Uiso calc R 1 . . H
C33 0.22639(10) 0.31010(6) -0.0060(2) 0.0168(2) Uani d . 1 . . C
H33 0.2882 0.2967 -0.0733 0.020 Uiso calc R 1 . . H
C34 0.16482(12) 0.26785(6) 0.0895(2) 0.0178(3) Uani d . 1 . . C
C35 0.07420(13) 0.28830(7) 0.1888(2) 0.0212(3) Uani d . 1 . . C
H35 0.0319 0.2598 0.2547 0.025 Uiso calc R 1 . . H
C36 0.04608(11) 0.34993(7) 0.1913(2) 0.0184(3) Uani d . 1 . . C
H36 -0.0154 0.3633 0.2594 0.022 Uiso calc R 1 . . H
C37 0.27586(12) 0.18361(7) -0.0063(3) 0.0245(3) Uani d . 1 . . C
H37A 0.2608 0.1920 -0.1281 0.037 Uiso calc R 1 . . H
H37B 0.2836 0.1393 0.0109 0.037 Uiso calc R 1 . . H
H37C 0.3454 0.2041 0.0281 0.037 Uiso calc R 1 . . H
H1 0.0078(18) 0.5599(9) 0.166(3) 0.023(5) Uiso d . 1 . . H
H2 0.3054(16) 0.5274(9) -0.045(3) 0.019(5) Uiso d . 1 . . H
H3 0.0167(19) 0.4615(10) 0.157(3) 0.028(6) Uiso d . 1 . . H

loop_
_atom_site_aniso_label
_atom_site_aniso_U_11
_atom_site_aniso_U_22
_atom_site_aniso_U_33
_atom_site_aniso_U_12
_atom_site_aniso_U_13
_atom_site_aniso_U_23
P1 0.01283(12) 0.01857(16) 0.01118(16) -0.00032(11) -0.00012(13) 0.00007(14)
O1 0.0161(4) 0.0318(6) 0.0119(5) 0.0007(4) -0.0013(4) -0.0007(4)
O11 0.0240(5) 0.0161(5) 0.0254(6) -0.0007(4) 0.0006(5) 0.0037(4)
O21 0.0218(5) 0.0284(6) 0.0132(5) -0.0050(4) -0.0037(4) -0.0018(4)
O31 0.0254(5) 0.0164(5) 0.0278(7) -0.0012(4) 0.0090(5) -0.0017(5)
N1 0.0157(5) 0.0168(6) 0.0174(6) -0.0003(4) 0.0046(4) -0.0001(5)
N2 0.0143(5) 0.0211(6) 0.0102(6) -0.0016(4) -0.0001(4) 0.0006(4)
N3 0.0143(5) 0.0182(6) 0.0174(6) -0.0015(4) 0.0042(4) -0.0007(5)
C11 0.0147(5) 0.0187(6) 0.0125(6) -0.0011(4) -0.0008(5) 0.0006(5)
C12 0.0141(5) 0.0207(6) 0.0167(7) 0.0004(5) 0.0011(5) 0.0017(5)
C13 0.0179(6) 0.0198(7) 0.0192(8) 0.0035(5) 0.0004(5) 0.0014(5)
C14 0.0180(6) 0.0175(6) 0.0155(7) -0.0005(4) -0.0031(5) 0.0014(5)
C15 0.0174(5) 0.0203(6) 0.0168(7) -0.0019(4) 0.0003(6) 0.0025(5)
C16 0.0169(5) 0.0191(6) 0.0152(6) -0.0012(4) 0.0021(5) 0.0009(5)
C17 0.0226(6) 0.0207(7) 0.0318(9) -0.0026(5) -0.0023(7) 0.0054(7)
C21 0.0150(5) 0.0150(6) 0.0126(7) 0.0006(4) 0.0000(4) 0.0004(5)
C22 0.0164(6) 0.0240(7) 0.0156(7) -0.0044(5) 0.0003(5) 0.0028(5)
C23 0.0168(5) 0.0223(7) 0.0192(8) -0.0041(5) -0.0009(5) -0.0006(6)
C24 0.0171(5) 0.0170(6) 0.0152(7) 0.0013(5) -0.0025(4) -0.0019(5)
C25 0.0193(5) 0.0197(6) 0.0130(7) -0.0026(4) -0.0001(5) 0.0007(5)
C26 0.0179(5) 0.0177(6) 0.0147(7) -0.0033(4) -0.0002(5) 0.0002(5)
C27 0.0218(6) 0.0305(8) 0.0198(8) -0.0028(6) -0.0053(6) -0.0060(6)
C31 0.0141(5) 0.0179(6) 0.0133(7) -0.0021(4) -0.0006(4) -0.0024(5)
C32 0.0148(5) 0.0194(6) 0.0129(6) -0.0022(4) 0.0017(5) -0.0002(5)
C33 0.0142(5) 0.0207(6) 0.0155(7) -0.0004(4) 0.0003(5) -0.0016(5)
C34 0.0189(6) 0.0168(6) 0.0176(7) -0.0027(5) 0.0021(5) -0.0014(5)
C35 0.0219(6) 0.0208(7) 0.0208(8) -0.0046(5) 0.0066(6) -0.0015(6)
C36 0.0175(5) 0.0200(7) 0.0177(7) -0.0023(5) 0.0056(5) -0.0017(5)
C37 0.0219(6) 0.0193(6) 0.0324(9) 0.0005(5) 0.0074(7) -0.0021(7)

loop_
_atom_type_symbol
_atom_type_description
_atom_type_scat_dispersion_real
_atom_type_scat_dispersion_imag
_atom_type_scat_source
C C 0.0033 0.0016 'International Tables Vol C Tables 4.2.6.8 and 6.1.1.4'
H H 0.0000 0.0000 'International Tables Vol C Tables 4.2.6.8 and 6.1.1.4'
N N 0.0061 0.0033 'International Tables Vol C Tables 4.2.6.8 and 6.1.1.4'
O O 0.0106 0.0060 'International Tables Vol C Tables 4.2.6.8 and 6.1.1.4'
P P 0.1023 0.0942 'International Tables Vol C Tables 4.2.6.8 and 6.1.1.4'

loop_
_geom_angle_atom_site_label_1
_geom_angle_atom_site_label_2
_geom_angle_atom_site_label_3
_geom_angle
_geom_angle_publ_flag
O1 P1 N3 114.83(7) yes
O1 P1 N2 107.10(6) yes
N3 P1 N2 109.97(7) yes
O1 P1 N1 116.54(7) yes
N3 P1 N1 99.17(7) yes
N1 P1 N2 108.98(6) yes
C14 O11 C17 116.03(12) ?
C24 O21 C27 116.33(13) ?
C34 O31 C37 116.78(12) ?
C11 N1 P1 126.80(10) ?
C11 N1 H1 115.9(15) ?
P1 N1 H1 117.3(15) ?
C21 N2 P1 124.94(10) ?
C21 N2 H2 117.6(13) ?
P1 N2 H2 114.5(13) ?
C31 N3 P1 127.62(11) ?
C31 N3 H3 117.0(16) ?
P1 N3 H3 115.2(16) ?
C16 C11 C12 118.81(13) ?
C16 C11 N1 122.96(13) ?
C12 C11 N1 118.23(12) ?
C13 C12 C11 120.76(13) ?
C13 C12 H12 119.6 ?
C11 C12 H12 119.6 ?
C12 C13 C14 120.08(14) ?
C12 C13 H13 120.0 ?
C14 C13 H13 120.0 ?
O11 C14 C15 124.50(13) ?
O11 C14 C13 115.80(13) ?
C15 C14 C13 119.69(13) ?
C14 C15 C16 120.18(13) ?
C14 C15 H15 119.9 ?
C16 C15 H15 119.9 ?
C11 C16 C15 120.46(13) ?
C11 C16 H16 119.8 ?
C15 C16 H16 119.8 ?
O11 C17 H17A 109.5 ?
O11 C17 H17B 109.5 ?
H17A C17 H17B 109.5 ?
O11 C17 H17C 109.5 ?
H17A C17 H17C 109.5 ?
H17B C17 H17C 109.5 ?
C22 C21 C26 118.39(14) ?
C22 C21 N2 120.29(13) ?
C26 C21 N2 121.31(12) ?
C21 C22 C23 120.91(14) ?
C21 C22 H22 119.5 ?
C23 C22 H22 119.5 ?
C24 C23 C22 119.82(13) ?
C24 C23 H23 120.1 ?
C22 C23 H23 120.1 ?
O21 C24 C23 125.72(13) ?
O21 C24 C25 114.95(14) ?
C23 C24 C25 119.30(14) ?
C26 C25 C24 120.61(15) ?
C26 C25 H25 119.7 ?
C24 C25 H25 119.7 ?
C25 C26 C21 120.95(13) ?
C25 C26 H26 119.5 ?
C21 C26 H26 119.5 ?
O21 C27 H27A 109.5 ?
O21 C27 H27B 109.5 ?
H27A C27 H27B 109.5 ?
O21 C27 H27C 109.5 ?
H27A C27 H27C 109.5 ?
H27B C27 H27C 109.5 ?
C36 C31 C32 118.68(13) ?
C36 C31 N3 117.16(13) ?
C32 C31 N3 124.16(13) ?
C31 C32 C33 120.58(13) ?
C31 C32 H32 119.7 ?
C33 C32 H32 119.7 ?
C34 C33 C32 120.10(13) ?
C34 C33 H33 120.0 ?
C32 C33 H33 120.0 ?
O31 C34 C33 125.23(13) ?
O31 C34 C35 115.40(13) ?
C33 C34 C35 119.37(13) ?
C36 C35 C34 120.20(13) ?
C36 C35 H35 119.9 ?
C34 C35 H35 119.9 ?
C35 C36 C31 121.07(13) ?
C35 C36 H36 119.5 ?
C31 C36 H36 119.5 ?
O31 C37 H37A 109.5 ?
O31 C37 H37B 109.5 ?
H37A C37 H37B 109.5 ?
O31 C37 H37C 109.5 ?
H37A C37 H37C 109.5 ?
H37B C37 H37C 109.5 ?

loop_
_geom_bond_atom_site_label_1
_geom_bond_atom_site_label_2
_geom_bond_site_symmetry_2
_geom_bond_distance
_geom_bond_publ_flag
P1 O1 . 1.4886(13) yes
P1 N1 . 1.6514(13) yes
P1 N3 . 1.6381(13) yes
P1 N2 . 1.6552(12) yes
O11 C14 . 1.3802(18) ?
O11 C17 . 1.4328(19) ?
O21 C24 . 1.3748(18) ?
O21 C27 . 1.4284(19) ?
O31 C34 . 1.3674(18) ?
O31 C37 . 1.4305(19) ?
N1 C11 . 1.4221(19) ?
N1 H1 . 0.78(2) ?
N2 C21 . 1.4281(19) ?
N2 H2 . 0.92(2) ?
N3 C31 . 1.4161(19) ?
N3 H3 . 0.78(2) ?
C11 C16 . 1.394(2) ?
C11 C12 . 1.401(2) ?
C12 C13 . 1.388(2) ?
C12 H12 . 0.9500 ?
C13 C14 . 1.398(2) ?
C13 H13 . 0.9500 ?
C14 C15 . 1.386(2) ?
C15 C16 . 1.4016(19) ?
C15 H15 . 0.9500 ?
C16 H16 . 0.9500 ?
C17 H17A . 0.9800 ?
C17 H17B . 0.9800 ?
C17 H17C . 0.9800 ?
C21 C22 . 1.3942(19) ?
C21 C26 . 1.396(2) ?
C22 C23 . 1.401(2) ?
C22 H22 . 0.9500 ?
C23 C24 . 1.390(2) ?
C23 H23 . 0.9500 ?
C24 C25 . 1.3947(19) ?
C25 C26 . 1.381(2) ?
C25 H25 . 0.9500 ?
C26 H26 . 0.9500 ?
C27 H27A . 0.9800 ?
C27 H27B . 0.9800 ?
C27 H27C . 0.9800 ?
C31 C36 . 1.397(2) ?
C31 C32 . 1.3970(19) ?
C32 C33 . 1.4012(19) ?
C32 H32 . 0.9500 ?
C33 C34 . 1.392(2) ?
C33 H33 . 0.9500 ?
C34 C35 . 1.401(2) ?
C35 C36 . 1.384(2) ?
C35 H35 . 0.9500 ?
C36 H36 . 0.9500 ?
C37 H37A . 0.9800 ?
C37 H37B . 0.9800 ?
C37 H37C . 0.9800 ?

loop_
_geom_hbond_atom_site_label_D
_geom_hbond_atom_site_label_H
_geom_hbond_atom_site_label_A
_geom_hbond_site_symmetry_A
_geom_hbond_distance_DH
_geom_hbond_distance_HA
_geom_hbond_distance_DA
_geom_hbond_angle_DHA
_geom_hbond_publ_flag
N1 H1 O1 2_565 0.79(2) 2.44(2) 3.1678(18) 155.0(19) yes
N3 H3 O1 2_565 0.78(2) 2.06(2) 2.8400(18) 172(2) yes
N2 H2 O21 1_554 0.92(2) 2.57(2) 3.4774(18) 170.9(17) yes

loop_
_geom_torsion_atom_site_label_1
_geom_torsion_atom_site_label_2
_geom_torsion_atom_site_label_3
_geom_torsion_atom_site_label_4
_geom_torsion
O1 P1 N1 C11 -67.61(14)
N3 P1 N1 C11 168.60(13)
N2 P1 N1 C11 53.68(15)
O1 P1 N2 C21 170.02(11)
N3 P1 N2 C21 -64.57(13)
N1 P1 N2 C21 43.14(13)
O1 P1 N3 C31 65.18(15)
N1 P1 N3 C31 -169.84(13)
N2 P1 N3 C31 -55.68(15)
P1 N1 C11 C16 1.4(2)
P1 N1 C11 C12 -179.26(12)
C16 C11 C12 C13 0.3(2)
N1 C11 C12 C13 -179.12(14)
C11 C12 C13 C14 -1.3(2)
C17 O11 C14 C15 -6.4(2)
C17 O11 C14 C13 172.67(14)
C12 C13 C14 O11 -178.06(14)
C12 C13 C14 C15 1.1(2)
O11 C14 C15 C16 179.10(14)
C13 C14 C15 C16 0.0(2)
C12 C11 C16 C15 0.9(2)
N1 C11 C16 C15 -179.78(14)
C14 C15 C16 C11 -1.0(2)
P1 N2 C21 C22 -145.93(12)
P1 N2 C21 C26 34.70(18)
C26 C21 C22 C23 -0.8(2)
N2 C21 C22 C23 179.80(13)
C21 C22 C23 C24 -0.6(2)
C27 O21 C24 C23 1.5(2)
C27 O21 C24 C25 -176.43(13)
C22 C23 C24 O21 -176.10(14)
C22 C23 C24 C25 1.7(2)
O21 C24 C25 C26 176.70(13)
C23 C24 C25 C26 -1.3(2)
C24 C25 C26 C21 -0.1(2)
C22 C21 C26 C25 1.2(2)
N2 C21 C26 C25 -179.42(13)
P1 N3 C31 C36 -179.29(12)
P1 N3 C31 C32 1.0(2)
C36 C31 C32 C33 0.5(2)
N3 C31 C32 C33 -179.75(14)
C31 C32 C33 C34 -0.1(2)
C37 O31 C34 C33 -1.0(2)
C37 O31 C34 C35 178.99(15)
C32 C33 C34 O31 179.69(15)
C32 C33 C34 C35 -0.3(2)
O31 C34 C35 C36 -179.78(15)
C33 C34 C35 C36 0.2(2)
C34 C35 C36 C31 0.2(2)
C32 C31 C36 C35 -0.6(2)
N3 C31 C36 C35 179.64(15)

loop_
_cod_related_entry_id
_cod_related_entry_database
_cod_related_entry_code
1 ChemSpider 24725564
